data_4105974
loop_
_publ_author_name
'Alicea A. Leitch'
'Kristina Lekin'
'Stephen M. Winter'
'Laura E. Downie'
'Hideki Tsuruda'
'John S. Tse'
'Masaki Mito'
'Serge Desgreniers'
'Paul A. Dube'
'Sijia Zhang'
'Qingqing Liu'
'Changqing Jin'
'Yasuo Ohishi'
'Richard T. Oakley'

_publ_section_title
;
 From Magnets to Metals: The Response of Tetragonal Bisdiselenazolyl
 Radicals to Pressure
;
_journal_name_full 'Journal of the American Chemical Society'
_journal_page_first 6051
_journal_page_last 6060
_journal_paper_doi 10.1021/ja200391j
_journal_volume 133
_journal_year 2011
_chemical_formula_sum 'C7 H5 Br N3 Se4'
_chemical_formula_weight 526.89
_chemical_name_common BrBPSSEt
_chemical_name_systematic
; 
 ? 
;
_space_group_IT_number 113
_symmetry_cell_setting tetragonal
_symmetry_space_group_name_Hall 'P -4 2ab'
_symmetry_space_group_name_H-M 'P -4 21 m'
_atom_sites_solution_hydrogens geom
_atom_sites_solution_primary direct
_atom_sites_solution_secondary difmap
_audit_creation_method SHELXL-97
_cell_angle_alpha 90.00
_cell_angle_beta 90.00
_cell_angle_gamma 90.00
_cell_formula_units_Z 4
_cell_length_a 16.3109(14)
_cell_length_b 16.3109(14)
_cell_length_c 4.1753(7)
_cell_measurement_reflns_used 1429
_cell_measurement_temperature 296(2)
_cell_measurement_theta_max 26.62
_cell_measurement_theta_min 2.79
_cell_volume 1110.8(2)
_computing_cell_refinement APEXII
_computing_data_collection APEXII
_computing_data_reduction 'SHELXL-97 (Sheldrick, 1997)'
_computing_molecular_graphics 'SHELXL-97 (Sheldrick, 1997)'
_computing_publication_material 'SHELXL-97 (Sheldrick, 1997)'
_computing_structure_refinement 'SHELXL-97 (Sheldrick, 1997)'
_computing_structure_solution 'SHELXS-97 (Sheldrick, 1990)'
_diffrn_ambient_temperature 296(2)
_diffrn_measured_fraction_theta_full 0.997
_diffrn_measured_fraction_theta_max 0.997
_diffrn_measurement_device_type 'CCD area detector'
_diffrn_measurement_method 'omega scans'
_diffrn_radiation_monochromator graphite
_diffrn_radiation_source 'sealed tube'
_diffrn_radiation_type MoK\a
_diffrn_radiation_wavelength 0.71073
_diffrn_reflns_av_R_equivalents 0.0615
_diffrn_reflns_av_sigmaI/netI 0.0473
_diffrn_reflns_limit_h_max 20
_diffrn_reflns_limit_h_min -16
_diffrn_reflns_limit_k_max 20
_diffrn_reflns_limit_k_min -20
_diffrn_reflns_limit_l_max 4
_diffrn_reflns_limit_l_min -5
_diffrn_reflns_number 6565
_diffrn_reflns_theta_full 26.49
_diffrn_reflns_theta_max 26.49
_diffrn_reflns_theta_min 2.79
_exptl_absorpt_coefficient_mu 16.774
_exptl_absorpt_correction_T_max 0.8424
_exptl_absorpt_correction_T_min 0.0751
_exptl_absorpt_correction_type empirical
_exptl_absorpt_process_details SADABS
_exptl_crystal_colour black
_exptl_crystal_density_diffrn 3.151
_exptl_crystal_description needle
_exptl_crystal_F_000 956
_exptl_crystal_size_max 0.32
_exptl_crystal_size_mid 0.01
_exptl_crystal_size_min 0.01
_refine_diff_density_max 0.541
_refine_diff_density_min -0.604
_refine_diff_density_rms 0.140
_refine_ls_abs_structure_details 'Flack H D (1983), Acta Cryst. A39, 876-881'
_refine_ls_abs_structure_Flack 0.06(4)
_refine_ls_extinction_method none
_refine_ls_goodness_of_fit_ref 1.103
_refine_ls_hydrogen_treatment constr
_refine_ls_matrix_type full
_refine_ls_number_parameters 76
_refine_ls_number_reflns 1211
_refine_ls_number_restraints 0
_refine_ls_restrained_S_all 1.103
_refine_ls_R_factor_all 0.0463
_refine_ls_R_factor_gt 0.0307
_refine_ls_shift/su_max 0.000
_refine_ls_shift/su_mean 0.000
_refine_ls_structure_factor_coef Fsqd
_refine_ls_weighting_details 'calc w=1/[\s^2^(Fo^2^)+(0.0170P)^2^+0.1587P] where P=(Fo^2^+2Fc^2^)/3'
_refine_ls_weighting_scheme calc
_refine_ls_wR_factor_gt 0.0504
_refine_ls_wR_factor_ref 0.0542
_reflns_number_gt 1018
_reflns_number_total 1211
_reflns_threshold_expression >2sigma(I)
_cod_data_source_file ja200391j_si_015.cif
_cod_data_source_block brsset_0m
_cod_database_code 4105974

loop_
_symmetry_equiv_pos_as_xyz
'x, y, z'
'-x, -y, z'
'y, -x, -z'
'-y, x, -z'
'-x+1/2, y+1/2, -z'
'x+1/2, -y+1/2, -z'
'-y+1/2, -x+1/2, z'
'y+1/2, x+1/2, z'

loop_
_atom_site_label
_atom_site_type_symbol
_atom_site_fract_x
_atom_site_fract_y
_atom_site_fract_z
_atom_site_U_iso_or_equiv
_atom_site_adp_type
_atom_site_occupancy
_atom_site_symmetry_multiplicity
_atom_site_calc_flag
_atom_site_refinement_flags
Se1 Se 0.43865(4) 0.60296(4) 0.76067(19) 0.02581(17) Uani 1 1 d .
Se2 Se 0.47646(4) 0.72849(4) 0.5213(2) 0.02948(19) Uani 1 1 d .
Br1 Br 0.41904(4) 0.91904(4) 0.3520(3) 0.0380(3) Uani 1 2 d S
C3 C 0.3473(3) 0.8473(3) 0.572(2) 0.020(2) Uani 1 2 d S
C2 C 0.3745(3) 0.7699(4) 0.6514(16) 0.0191(15) Uani 1 1 d .
C1 C 0.3225(4) 0.7159(4) 0.8320(16) 0.0181(15) Uani 1 1 d .
N1 N 0.3397(3) 0.6403(3) 0.9044(14) 0.0218(14) Uani 1 1 d .
N2 N 0.2473(3) 0.7473(3) 0.9348(19) 0.0183(18) Uani 1 2 d S
C4 C 0.1965(4) 0.6965(4) 1.145(2) 0.027(2) Uani 1 2 d S
H4A H 0.2318 0.6636 1.2804 0.032 Uiso 1 1 d R
C5 C 0.1389(4) 0.6389(4) 0.970(3) 0.035(3) Uani 1 2 d S
H5A H 0.1080 0.6080 1.1237 0.052 Uiso 1 2 d SR
H5B H 0.1701 0.6003 0.8381 0.052 Uiso 1 1 d R

loop_
_atom_site_aniso_label
_atom_site_aniso_U_11
_atom_site_aniso_U_22
_atom_site_aniso_U_33
_atom_site_aniso_U_23
_atom_site_aniso_U_13
_atom_site_aniso_U_12
Se1 0.0207(3) 0.0204(3) 0.0363(4) -0.0005(4) -0.0011(4) 0.0028(3)
Se2 0.0194(3) 0.0252(4) 0.0437(5) 0.0028(4) 0.0068(4) 0.0018(3)
Br1 0.0300(3) 0.0300(3) 0.0540(8) 0.0120(3) 0.0120(3) -0.0038(4)
C3 0.013(2) 0.013(2) 0.034(7) 0.000(3) 0.000(3) -0.005(3)
C2 0.017(3) 0.018(3) 0.022(4) -0.001(3) -0.003(3) -0.003(2)
C1 0.019(3) 0.017(3) 0.018(4) 0.005(3) 0.002(3) -0.001(2)
N1 0.015(3) 0.020(3) 0.030(4) 0.006(3) -0.002(2) -0.001(2)
N2 0.016(2) 0.016(2) 0.023(5) -0.001(2) -0.001(2) -0.001(3)
C4 0.027(3) 0.027(3) 0.026(6) 0.007(3) 0.007(3) 0.005(4)
C5 0.036(3) 0.036(3) 0.034(7) -0.001(4) -0.001(4) -0.002(4)

loop_
_atom_type_symbol
_atom_type_description
_atom_type_scat_dispersion_real
_atom_type_scat_dispersion_imag
_atom_type_scat_source
C C 0.0033 0.0016 'International Tables Vol C Tables 4.2.6.8 and 6.1.1.4'
H H 0.0000 0.0000 'International Tables Vol C Tables 4.2.6.8 and 6.1.1.4'
N N 0.0061 0.0033 'International Tables Vol C Tables 4.2.6.8 and 6.1.1.4'
Se Se -0.0929 2.2259 'International Tables Vol C Tables 4.2.6.8 and 6.1.1.4'
Br Br -0.2901 2.4595 'International Tables Vol C Tables 4.2.6.8 and 6.1.1.4'

loop_
_geom_angle_atom_site_label_1
_geom_angle_atom_site_label_2
_geom_angle_atom_site_label_3
_geom_angle
_geom_angle_site_symmetry_1
_geom_angle_site_symmetry_3
N1 Se1 Se2 94.62(16) . .
C2 Se2 Se1 87.61(19) . .
C2 C3 C2 122.2(8) . 8_455
C2 C3 Br1 118.9(4) . .
C2 C3 Br1 118.9(4) 8_455 .
C3 C2 C1 119.8(6) . .
C3 C2 Se2 123.1(5) . .
C1 C2 Se2 117.0(4) . .
N1 C1 N2 117.7(6) . .
N1 C1 C2 125.2(6) . .
N2 C1 C2 117.0(6) . .
C1 N1 Se1 115.5(4) . .
C1 N2 C1 123.3(7) 8_455 .
C1 N2 C4 118.3(4) 8_455 .
C1 N2 C4 118.3(4) . .
N2 C4 C5 114.4(9) . .

loop_
_geom_bond_atom_site_label_1
_geom_bond_atom_site_label_2
_geom_bond_distance
_geom_bond_site_symmetry_2
Se1 N1 1.827(5) .
Se1 Se2 2.3604(9) .
Se2 C2 1.875(6) .
Br1 C3 1.894(8) .
C3 C2 1.377(7) .
C3 C2 1.377(7) 8_455
C2 C1 1.437(8) .
C1 N1 1.300(7) .
C1 N2 1.397(6) .
N2 C1 1.397(6) 8_455
N2 C4 1.463(11) .
C4 C5 1.516(12) .
